data_2220086
loop_
_publ_author_name
'Das, Ushati'
'Chheda, Shardul B.'
'Pednekar, Suhas R.'
'Karambelkar, Narendra P'
'Guru Row, T. N.'

_publ_section_title
;Ethyl
 4-(4-hydroxyphenyl)-6-methyl-2-oxo-1,2,3,4-tetrahydropyrimidine-5-carboxylate
 monohydrate
;
_journal_coeditor_code BI2319
_journal_issue 12
_journal_name_full 'Acta Crystallographica Section E'
_journal_page_first o2488
_journal_page_last o2489
_journal_paper_doi 10.1107/S1600536808039548
_journal_volume 64
_journal_year 2008
_chemical_formula_iupac 'C14 H16 N2 O4, H2 O'
_chemical_formula_moiety 'C14 H16 N2 O4, H2 O'
_chemical_formula_structural 'C14 H16 N2 O4, H2 O'
_chemical_formula_sum 'C14 H18 N2 O5'
_chemical_formula_weight 294.30
_chemical_name_systematic
;
Ethyl
4-(4-hydroxyphenyl)-6-methyl-2-oxo-1,2,3,4-tetrahydropyrimidine-5-carboxylate
monohydrate
;
_space_group_IT_number 14
_symmetry_cell_setting monoclinic
_symmetry_space_group_name_Hall '-P 2ybc'
_symmetry_space_group_name_H-M 'P 1 21/c 1'
_atom_sites_solution_hydrogens geom
_atom_sites_solution_primary direct
_atom_sites_solution_secondary difmap
_cell_angle_alpha 90
_cell_angle_beta 91.448(2)
_cell_angle_gamma 90
_cell_formula_units_Z 12
_cell_length_a 11.1583(15)
_cell_length_b 17.773(2)
_cell_length_c 21.686(3)
_cell_measurement_reflns_used 1328
_cell_measurement_temperature 292(2)
_cell_measurement_theta_max 26.0
_cell_measurement_theta_min 1.8
_cell_volume 4299.3(10)
_computing_cell_refinement 'SAINT (Bruker, 2004)'
_computing_data_collection 'SMART (Bruker, 2004)'
_computing_data_reduction 'SAINT (Bruker, 2004)'
_computing_molecular_graphics
;
ORTEP-3 for Windows (Farrugia, 1999) and CAMERON (Watkin <i>et al.</i>,
1993)
;
_computing_publication_material 'PLATON (Spek, 2003)'
_computing_structure_refinement 'SHELXL97 (Sheldrick, 2008)'
_computing_structure_solution 'SHELXS97 (Sheldrick, 2008)'
_diffrn_ambient_temperature 292(2)
_diffrn_measured_fraction_theta_full 0.998
_diffrn_measured_fraction_theta_max 0.996
_diffrn_measurement_device_type 'Bruker SMART APEX CCD'
_diffrn_measurement_method '\f and \w'
_diffrn_radiation_monochromator graphite
_diffrn_radiation_source 'fine-focus sealed tube'
_diffrn_radiation_type MoK\a
_diffrn_radiation_wavelength 0.71073
_diffrn_reflns_av_R_equivalents 0.0832
_diffrn_reflns_av_sigmaI/netI 0.1106
_diffrn_reflns_limit_h_max 13
_diffrn_reflns_limit_h_min -13
_diffrn_reflns_limit_k_max 21
_diffrn_reflns_limit_k_min -20
_diffrn_reflns_limit_l_max 26
_diffrn_reflns_limit_l_min -26
_diffrn_reflns_number 33204
_diffrn_reflns_reduction_process
;
;
_diffrn_reflns_theta_full 25.00
_diffrn_reflns_theta_max 26.00
_diffrn_reflns_theta_min 1.83
_diffrn_standards_number 0
_exptl_absorpt_coefficient_mu 0.104
_exptl_absorpt_correction_T_max 0.990
_exptl_absorpt_correction_T_min 0.906
_exptl_absorpt_correction_type multi-scan
_exptl_absorpt_process_details '(SADABS; Sheldrick, 1996)'
_exptl_crystal_colour colourless
_exptl_crystal_density_diffrn 1.364
_exptl_crystal_density_method 'not measured'
_exptl_crystal_description lath
_exptl_crystal_F_000 1872
_exptl_crystal_size_max 0.50
_exptl_crystal_size_mid 0.20
_exptl_crystal_size_min 0.10
_refine_diff_density_max 0.194
_refine_diff_density_min -0.227
_refine_ls_extinction_method none
_refine_ls_goodness_of_fit_ref 0.904
_refine_ls_hydrogen_treatment mixed
_refine_ls_matrix_type full
_refine_ls_number_parameters 601
_refine_ls_number_reflns 8419
_refine_ls_number_restraints 0
_refine_ls_restrained_S_all 0.904
_refine_ls_R_factor_all 0.1461
_refine_ls_R_factor_gt 0.0543
_refine_ls_shift/su_max 0.048
_refine_ls_shift/su_mean 0.001
_refine_ls_structure_factor_coef Fsqd
_refine_ls_weighting_details 'calc w=1/[\s^2^(Fo^2^)+(0.0537P)^2^+0.2183P] where P=(Fo^2^+2Fc^2^)/3'
_refine_ls_weighting_scheme calc
_refine_ls_wR_factor_gt 0.1182
_refine_ls_wR_factor_ref 0.1383
_reflns_number_gt 3947
_reflns_number_total 8419
_reflns_threshold_expression I>2\s(I)
_cod_data_source_file bi2319.cif
_cod_data_source_block I
_cod_original_sg_symbol_H-M 'P 21/c'
_cod_database_code 2220086
_cod_database_fobs_code 2220086

loop_
_symmetry_equiv_pos_site_id
_symmetry_equiv_pos_as_xyz
1 x,y,z
2 -x,1/2+y,1/2-z
3 -x,-y,-z
4 x,1/2-y,1/2+z

loop_
_atom_site_aniso_label
_atom_site_aniso_U_11
_atom_site_aniso_U_22
_atom_site_aniso_U_33
_atom_site_aniso_U_12
_atom_site_aniso_U_13
_atom_site_aniso_U_23
O1 0.0634(14) 0.0856(17) 0.0372(12) 0.0017(12) -0.0015(10) 0.0022(10)
O2 0.0299(10) 0.0717(14) 0.0473(12) -0.0014(10) -0.0008(9) -0.0075(10)
O3 0.0325(12) 0.1028(18) 0.0806(16) -0.0027(11) 0.0056(10) -0.0294(13)
O4 0.0359(11) 0.0668(14) 0.0643(13) -0.0062(10) 0.0002(9) -0.0132(11)
N1 0.0281(12) 0.0581(16) 0.0401(13) 0.0072(11) -0.0022(10) -0.0083(12)
N2 0.0324(13) 0.0503(15) 0.0547(15) 0.0007(11) 0.0023(11) -0.0085(12)
C9 0.0346(15) 0.0408(17) 0.0413(16) -0.0010(12) 0.0000(12) -0.0005(13)
C18 0.0279(13) 0.0398(17) 0.0422(16) -0.0020(12) -0.0035(12) -0.0039(13)
C24 0.0309(14) 0.0492(18) 0.0371(16) -0.0001(13) 0.0020(12) 0.0023(14)
C27 0.0368(15) 0.0492(19) 0.0414(18) 0.0023(13) 0.0011(13) -0.0066(14)
C29 0.0313(16) 0.0551(19) 0.0335(16) -0.0006(14) 0.0015(12) 0.0042(14)
C30 0.0316(15) 0.0512(19) 0.0392(16) 0.0011(13) 0.0010(12) 0.0024(14)
C35 0.0376(16) 0.062(2) 0.0359(17) -0.0069(14) -0.0004(13) -0.0024(15)
C36 0.0392(16) 0.0460(18) 0.0489(18) 0.0012(13) -0.0010(13) 0.0004(14)
C41 0.0368(16) 0.061(2) 0.0431(18) 0.0006(15) 0.0027(13) 0.0029(15)
C43 0.0395(16) 0.0473(18) 0.0514(19) 0.0042(13) -0.0003(14) -0.0063(14)
C51 0.0518(18) 0.060(2) 0.0418(18) 0.0059(16) 0.0056(14) -0.0144(16)
C58 0.0372(17) 0.096(3) 0.084(2) -0.0118(17) -0.0087(16) -0.027(2)
C59 0.0444(17) 0.069(2) 0.056(2) 0.0030(16) 0.0080(14) -0.0133(16)
C63 0.057(2) 0.097(3) 0.139(3) 0.011(2) -0.026(2) -0.054(3)
O5 0.0576(14) 0.0820(17) 0.0417(12) 0.0082(11) 0.0026(10) -0.0114(11)
O6 0.0270(10) 0.0748(14) 0.0543(12) 0.0008(10) -0.0032(9) 0.0147(10)
O7 0.0294(11) 0.0941(16) 0.0734(14) 0.0036(10) 0.0048(10) 0.0304(12)
O8 0.0317(10) 0.0578(13) 0.0496(12) 0.0032(9) -0.0022(8) 0.0079(10)
N3 0.0318(12) 0.0496(15) 0.0391(13) -0.0108(10) -0.0032(10) 0.0063(11)
N4 0.0306(12) 0.0542(15) 0.0527(14) 0.0001(11) 0.0004(10) 0.0168(12)
C8 0.0321(15) 0.0518(19) 0.0338(16) -0.0057(14) 0.0033(12) 0.0001(14)
C14 0.0258(13) 0.0406(17) 0.0355(15) -0.0023(12) -0.0015(11) 0.0010(13)
C17 0.0365(16) 0.0526(19) 0.0381(16) 0.0017(14) 0.0009(13) -0.0011(14)
C23 0.0287(14) 0.0584(19) 0.0359(16) 0.0008(13) 0.0024(12) 0.0008(14)
C26 0.0441(16) 0.0421(17) 0.0440(18) -0.0064(13) 0.0001(13) 0.0040(14)
C31 0.0345(15) 0.058(2) 0.0352(16) 0.0096(14) 0.0010(12) -0.0061(15)
C32 0.0282(14) 0.0474(18) 0.0341(15) 0.0012(12) -0.0030(11) -0.0003(13)
C34 0.0291(14) 0.0411(16) 0.0399(16) 0.0011(12) -0.0046(12) 0.0035(13)
C39 0.0403(16) 0.0453(18) 0.0495(19) 0.0000(13) -0.0004(13) -0.0054(15)
C47 0.0318(15) 0.067(2) 0.0568(19) 0.0066(14) -0.0026(13) 0.0089(16)
C48 0.0437(16) 0.0440(18) 0.0370(16) -0.0037(13) 0.0002(12) 0.0037(14)
C55 0.0383(16) 0.080(2) 0.0450(18) -0.0029(15) 0.0054(13) 0.0156(15)
C57 0.0512(18) 0.059(2) 0.0354(17) -0.0001(15) 0.0069(13) 0.0072(15)
C62 0.0480(19) 0.070(2) 0.077(2) 0.0000(16) -0.0039(16) 0.0214(18)
O9 0.0626(14) 0.0743(16) 0.0444(12) -0.0070(11) 0.0098(10) -0.0001(10)
O10 0.0288(10) 0.0685(14) 0.0592(13) -0.0029(9) -0.0033(9) -0.0138(10)
O11 0.0315(12) 0.0871(17) 0.1094(18) -0.0028(11) 0.0055(11) -0.0312(13)
O12 0.0302(10) 0.0586(14) 0.0637(13) -0.0065(9) -0.0012(9) -0.0062(11)
N5 0.0310(12) 0.0509(16) 0.0505(14) 0.0057(11) -0.0108(10) -0.0023(12)
N6 0.0308(12) 0.0519(15) 0.0492(14) -0.0020(11) 0.0015(10) -0.0118(11)
C22 0.0477(18) 0.051(2) 0.0478(19) 0.0030(15) 0.0062(14) -0.0099(15)
C25 0.0276(14) 0.0390(17) 0.0437(17) -0.0014(12) -0.0043(12) -0.0044(14)
C33 0.0301(14) 0.059(2) 0.0342(15) 0.0027(14) 0.0019(12) 0.0018(14)
C37 0.0313(15) 0.0489(18) 0.0414(16) -0.0010(13) -0.0003(12) -0.0002(14)
C38 0.0361(16) 0.053(2) 0.0339(16) 0.0029(14) -0.0011(12) 0.0003(14)
C42 0.0357(16) 0.061(2) 0.0380(17) -0.0056(14) 0.0025(13) 0.0009(16)
C44 0.0403(16) 0.0462(18) 0.0459(18) -0.0027(13) -0.0023(13) 0.0001(15)
C49 0.0413(16) 0.0430(18) 0.0413(17) 0.0030(13) -0.0036(12) -0.0055(14)
C52 0.0264(14) 0.0466(18) 0.0427(16) -0.0025(12) -0.0035(12) -0.0023(13)
C53 0.0349(16) 0.055(2) 0.0481(18) -0.0014(15) -0.0001(13) 0.0033(15)
C54 0.0357(15) 0.0398(17) 0.059(2) 0.0057(13) -0.0021(13) -0.0015(15)
C56 0.0411(16) 0.068(2) 0.0544(19) 0.0036(15) 0.0084(14) -0.0106(15)
C60 0.0366(16) 0.059(2) 0.070(2) -0.0095(14) -0.0065(14) -0.0077(16)
C61 0.056(2) 0.060(2) 0.093(3) 0.0000(17) -0.0132(18) -0.0122(19)
O13 0.0445(15) 0.109(2) 0.0898(18) 0.0123(14) -0.0036(14) -0.0457(15)
O14 0.0466(15) 0.102(2) 0.103(2) -0.0050(14) -0.0046(14) 0.0502(16)
O15 0.0438(14) 0.131(2) 0.0886(19) -0.0107(15) -0.0047(13) 0.0552(16)

loop_
_atom_site_type_symbol
_atom_site_label
_atom_site_fract_x
_atom_site_fract_y
_atom_site_fract_z
_atom_site_U_iso_or_equiv
_atom_site_thermal_displace_type
_atom_site_occupancy
O O1 0.33773(18) 0.41538(12) 0.11596(8) 0.0621(8) Uani 1.000
O O2 0.57587(15) 0.42885(10) 0.45666(8) 0.0497(7) Uani 1.000
O O3 0.02224(16) 0.37128(12) 0.41500(9) 0.0719(9) Uani 1.000
O O4 0.11134(15) 0.28500(11) 0.35739(8) 0.0557(7) Uani 1.000
N N1 0.45115(16) 0.35440(12) 0.39975(9) 0.0422(8) Uani 1.000
N N2 0.37628(18) 0.45170(12) 0.45626(9) 0.0458(8) Uani 1.000
C C9 0.3345(2) 0.33601(14) 0.37022(11) 0.0389(9) Uani 1.000
C C18 0.3331(2) 0.35869(14) 0.30237(11) 0.0367(9) Uani 1.000
C C24 0.2357(2) 0.37138(15) 0.40681(11) 0.0391(9) Uani 1.000
C C27 0.2886(2) 0.42710(15) 0.28185(12) 0.0425(10) Uani 1.000
C C29 0.4734(2) 0.41183(15) 0.43768(11) 0.0400(10) Uani 1.000
C C30 0.2591(2) 0.42843(15) 0.44647(11) 0.0407(10) Uani 1.000
C C35 0.3341(2) 0.39763(17) 0.17742(12) 0.0452(10) Uani 1.000
C C36 0.2889(2) 0.44681(15) 0.22048(12) 0.0447(10) Uani 1.000
C C41 0.1130(2) 0.34506(17) 0.39467(12) 0.0469(10) Uani 1.000
C C43 0.3778(2) 0.31030(15) 0.25840(12) 0.0461(10) Uani 1.000
C C51 0.3789(2) 0.32967(16) 0.19670(12) 0.0511(11) Uani 1.000
C C58 -0.0060(2) 0.25637(19) 0.33819(14) 0.0726(13) Uani 1.000
C C59 0.1717(2) 0.47050(15) 0.48439(12) 0.0564(11) Uani 1.000
C C63 0.0100(3) 0.19780(19) 0.29252(17) 0.0982(16) Uani 1.000
O O5 0.66400(17) 0.25970(11) 0.36851(8) 0.0604(8) Uani 1.000
O O6 0.43755(14) 0.22711(11) 0.03821(8) 0.0521(7) Uani 1.000
O O7 0.99348(15) 0.17389(11) 0.07701(9) 0.0656(8) Uani 1.000
O O8 0.90818(14) 0.09252(10) 0.14113(8) 0.0464(7) Uani 1.000
N N3 0.56592(16) 0.15289(12) 0.09325(9) 0.0402(8) Uani 1.000
N N4 0.63647(17) 0.25030(12) 0.03655(9) 0.0458(8) Uani 1.000
C C8 0.5406(2) 0.21040(15) 0.05610(11) 0.0392(10) Uani 1.000
C C14 0.67912(19) 0.17523(14) 0.19033(11) 0.0340(9) Uani 1.000
C C17 0.9035(2) 0.14900(16) 0.09962(12) 0.0424(10) Uani 1.000
C C23 0.7551(2) 0.22858(15) 0.04565(11) 0.0410(10) Uani 1.000
C C26 0.6355(2) 0.13308(15) 0.23857(11) 0.0434(10) Uani 1.000
C C31 0.6696(2) 0.23365(16) 0.30919(12) 0.0426(10) Uani 1.000
C C32 0.7804(2) 0.17388(14) 0.08680(11) 0.0366(9) Uani 1.000
C C34 0.6820(2) 0.14156(14) 0.12561(10) 0.0368(9) Uani 1.000
C C39 0.7103(2) 0.27746(15) 0.26171(12) 0.0451(10) Uani 1.000
C C47 1.0265(2) 0.06549(16) 0.15924(12) 0.0519(10) Uani 1.000
C C48 0.7151(2) 0.24819(14) 0.20283(11) 0.0416(10) Uani 1.000
C C55 0.8393(2) 0.27145(16) 0.00655(11) 0.0544(10) Uani 1.000
C C57 0.6307(2) 0.16154(16) 0.29722(12) 0.0484(11) Uani 1.000
C C62 1.0128(3) 0.01022(16) 0.21043(14) 0.0651(11) Uani 1.000
O O9 0.35723(18) 0.05785(11) 0.14122(8) 0.0603(8) Uani 1.000
O O10 0.58206(15) 0.11471(10) 0.47033(8) 0.0522(7) Uani 1.000
O O11 0.02324(17) 0.06082(12) 0.43805(10) 0.0759(9) Uani 1.000
O O12 0.10976(14) -0.03730(11) 0.39298(8) 0.0509(7) Uani 1.000
N N5 0.45147(17) 0.03034(12) 0.42832(9) 0.0443(8) Uani 1.000
N N6 0.38344(17) 0.14147(12) 0.46649(9) 0.0440(8) Uani 1.000
C C22 0.3837(2) -0.01916(16) 0.22853(13) 0.0488(11) Uani 1.000
C C25 0.3366(2) 0.02517(15) 0.33034(11) 0.0369(9) Uani 1.000
C C33 0.2636(2) 0.11928(15) 0.46115(11) 0.0411(10) Uani 1.000
C C37 0.2370(2) 0.05563(15) 0.43094(11) 0.0406(9) Uani 1.000
C C38 0.4785(2) 0.09551(16) 0.45504(11) 0.0410(10) Uani 1.000
C C42 0.3491(2) 0.04858(17) 0.20369(12) 0.0449(10) Uani 1.000
C C44 0.3102(2) 0.10538(15) 0.24164(12) 0.0442(10) Uani 1.000
C C49 0.3046(2) 0.09334(15) 0.30425(12) 0.0420(10) Uani 1.000
C C52 0.3344(2) 0.01124(15) 0.39965(11) 0.0386(9) Uani 1.000
C C53 0.1136(2) 0.02892(17) 0.42254(12) 0.0460(10) Uani 1.000
C C54 0.3758(2) -0.03085(15) 0.29138(13) 0.0449(10) Uani 1.000
C C56 0.1815(2) 0.17336(15) 0.49137(12) 0.0544(11) Uani 1.000
C C60 -0.0077(2) -0.06677(15) 0.37706(13) 0.0553(11) Uani 1.000
C C61 0.0072(3) -0.13722(16) 0.34069(14) 0.0699(14) Uani 1.000
O O13 0.7780(2) 0.38763(15) 0.38773(12) 0.0812(10) Uani 1.000
O O14 0.2287(2) 0.54269(15) 0.08331(12) 0.0840(11) Uani 1.000
O O15 0.2419(2) 0.17780(15) 0.10108(11) 0.0879(10) Uani 1.000
H H1 0.30135 0.45482 0.10960 0.0932 Uiso 1.000
H H2 0.38863 0.49366 0.47513 0.0549 Uiso 1.000
H H9 0.32437 0.28129 0.37210 0.0467 Uiso 1.000
H H11 0.51035 0.32531 0.39174 0.0506 Uiso 1.000
H H27 0.25777 0.46068 0.31026 0.0509 Uiso 1.000
H H36 0.25859 0.49325 0.20793 0.0537 Uiso 1.000
H H43 0.40775 0.26369 0.27072 0.0553 Uiso 1.000
H H51 0.41020 0.29641 0.16817 0.0612 Uiso 1.000
H H58A -0.04686 0.23614 0.37349 0.0871 Uiso 1.000
H H58B -0.05442 0.29676 0.32070 0.0871 Uiso 1.000
H H59A 0.09680 0.47487 0.46189 0.0845 Uiso 1.000
H H59B 0.20257 0.51979 0.49344 0.0845 Uiso 1.000
H H59C 0.15941 0.44387 0.52223 0.0845 Uiso 1.000
H H63A 0.05611 0.21716 0.25926 0.1474 Uiso 1.000
H H63B -0.06690 0.18151 0.27685 0.1474 Uiso 1.000
H H63C 0.05152 0.15599 0.31123 0.1474 Uiso 1.000
H H3 0.51070 0.11999 0.09877 0.0483 Uiso 1.000
H H4 0.62266 0.29180 0.01724 0.0550 Uiso 1.000
H H5 0.70400 0.29823 0.37209 0.0906 Uiso 1.000
H H26 0.60883 0.08429 0.23100 0.0521 Uiso 1.000
H H34 0.69565 0.08730 0.12966 0.0441 Uiso 1.000
H H39 0.73457 0.32672 0.26929 0.0541 Uiso 1.000
H H47A 1.07654 0.10717 0.17294 0.0624 Uiso 1.000
H H47B 1.06404 0.04155 0.12448 0.0624 Uiso 1.000
H H48 0.74299 0.27808 0.17104 0.0499 Uiso 1.000
H H55A 0.85834 0.31867 0.02594 0.0813 Uiso 1.000
H H55B 0.80233 0.28044 -0.03322 0.0813 Uiso 1.000
H H55C 0.91146 0.24286 0.00175 0.0813 Uiso 1.000
H H57 0.60112 0.13213 0.32889 0.0581 Uiso 1.000
H H62A 0.96886 0.03302 0.24302 0.0977 Uiso 1.000
H H62B 1.09059 -0.00470 0.22590 0.0977 Uiso 1.000
H H62C 0.97019 -0.03319 0.19528 0.0977 Uiso 1.000
H H6 0.39839 0.18699 0.47771 0.0527 Uiso 1.000
H H9A 0.31708 0.09432 0.13021 0.0904 Uiso 1.000
H H22 0.41239 -0.05706 0.20328 0.0583 Uiso 1.000
H H44 0.28789 0.15168 0.22501 0.0530 Uiso 1.000
H H49 0.27868 0.13203 0.32952 0.0503 Uiso 1.000
H H52 0.31950 -0.04243 0.40642 0.0464 Uiso 1.000
H H54 0.39733 -0.07741 0.30781 0.0538 Uiso 1.000
H H56A 0.19101 0.16920 0.53535 0.0815 Uiso 1.000
H H56B 0.20054 0.22368 0.47884 0.0815 Uiso 1.000
H H56C 0.10009 0.16203 0.47936 0.0815 Uiso 1.000
H H60A -0.05117 -0.07733 0.41424 0.0662 Uiso 1.000
H H60B -0.05286 -0.03009 0.35289 0.0662 Uiso 1.000
H H61A 0.04801 -0.17420 0.36572 0.1045 Uiso 1.000
H H61B -0.07023 -0.15608 0.32804 0.1045 Uiso 1.000
H H61C 0.05328 -0.12674 0.30491 0.1045 Uiso 1.000
H H511 0.50667 -0.00340 0.42770 0.0532 Uiso 1.000
H H13A 0.854(3) 0.3808(19) 0.4000(15) 0.109(14) Uiso 1.000
H H13B 0.730(3) 0.409(2) 0.4129(16) 0.117(15) Uiso 1.000
H H14A 0.276(4) 0.570(2) 0.0565(18) 0.140(17) Uiso 1.000
H H14B 0.157(3) 0.555(2) 0.0722(17) 0.121(16) Uiso 1.000
H H15A 0.297(4) 0.199(2) 0.0682(17) 0.153(16) Uiso 1.000
H H15B 0.165(3) 0.1797(18) 0.0914(14) 0.096(13) Uiso 1.000

loop_
_atom_type_symbol
_atom_type_description
_atom_type_scat_dispersion_real
_atom_type_scat_dispersion_imag
_atom_type_scat_source
O O 0.0106 0.0060 'International Tables Vol C Tables 4.2.6.8 and 6.1.1.4'
N N 0.0061 0.0033 'International Tables Vol C Tables 4.2.6.8 and 6.1.1.4'
H H 0.0000 0.0000 'International Tables Vol C Tables 4.2.6.8 and 6.1.1.4'
C C 0.0033 0.0016 'International Tables Vol C Tables 4.2.6.8 and 6.1.1.4'

loop_
_geom_angle_atom_site_label_1
_geom_angle_atom_site_label_2
_geom_angle_atom_site_label_3
_geom_angle
_geom_angle_publ_flag
C41 O4 C58 116.7(2) no
C35 O1 H1 109 no
C17 O8 C47 116.56(18) no
C31 O5 H5 109 no
C53 O12 C60 116.77(18) no
C42 O9 H9A 109 no
H13A O13 H13B 118(3) no
H14A O14 H14B 103(4) no
C9 N1 C29 126.0(2) no
C29 N2 C30 123.7(2) no
C29 N1 H11 117 no
C9 N1 H11 117 no
C29 N2 H2 118 no
C30 N2 H2 118 no
H15A O15 H15B 115(3) no
C8 N3 C34 124.5(2) no
C8 N4 C23 124.4(2) no
C34 N3 H3 118 no
C8 N3 H3 118 no
C23 N4 H4 118 no
C8 N4 H4 118 no
C38 N5 C52 125.1(2) no
C33 N6 C38 124.2(2) no
C52 N5 H511 117 no
C38 N5 H511 117 no
C38 N6 H6 118 no
C33 N6 H6 118 no
C18 C9 C24 114.0(2) no
N1 C9 C18 110.38(18) no
N1 C9 C24 109.13(19) no
C9 C18 C27 122.5(2) no
C27 C18 C43 117.2(2) no
C9 C18 C43 120.3(2) no
C9 C24 C41 117.6(2) no
C30 C24 C41 121.3(2) no
C9 C24 C30 121.0(2) no
C18 C27 C36 121.7(2) no
O2 C29 N2 120.5(2) no
N1 C29 N2 116.4(2) no
O2 C29 N1 123.2(2) no
C24 C30 C59 127.5(2) no
N2 C30 C24 119.3(2) no
N2 C30 C59 113.2(2) no
C36 C35 C51 119.2(2) no
O1 C35 C36 122.1(3) no
O1 C35 C51 118.7(2) no
C27 C36 C35 120.1(2) no
O4 C41 C24 111.2(2) no
O3 C41 O4 121.9(2) no
O3 C41 C24 126.9(3) no
C18 C43 C51 121.6(2) no
C35 C51 C43 120.2(2) no
O4 C58 C63 108.7(2) no
N1 C9 H9 108 no
C24 C9 H9 108 no
C18 C9 H9 108 no
C36 C27 H27 119 no
C18 C27 H27 119 no
C27 C36 H36 120 no
C35 C36 H36 120 no
C18 C43 H43 119 no
C51 C43 H43 119 no
C35 C51 H51 120 no
C43 C51 H51 120 no
C63 C58 H58A 110 no
O4 C58 H58B 110 no
C63 C58 H58B 110 no
O4 C58 H58A 110 no
H58A C58 H58B 108 no
H59A C59 H59B 109 no
C30 C59 H59C 109 no
H59A C59 H59C 109 no
H59B C59 H59C 109 no
C30 C59 H59B 110 no
C30 C59 H59A 109 no
C58 C63 H63A 109 no
C58 C63 H63C 109 no
C58 C63 H63B 110 no
H63B C63 H63C 109 no
H63A C63 H63C 109 no
H63A C63 H63B 109 no
O6 C8 N4 120.5(2) no
O6 C8 N3 123.8(2) no
N3 C8 N4 115.7(2) no
C34 C14 C48 122.4(2) no
C26 C14 C34 119.9(2) no
C26 C14 C48 117.7(2) no
O7 C17 O8 121.6(2) no
O7 C17 C32 126.6(2) no
O8 C17 C32 111.9(2) no
N4 C23 C55 112.9(2) no
N4 C23 C32 118.6(2) no
C32 C23 C55 128.5(2) no
C14 C26 C57 121.6(2) no
O5 C31 C39 122.3(2) no
C39 C31 C57 119.6(2) no
O5 C31 C57 118.1(2) no
C17 C32 C23 121.7(2) no
C17 C32 C34 118.1(2) no
C23 C32 C34 120.0(2) no
C14 C34 C32 113.26(19) no
N3 C34 C32 108.97(18) no
N3 C34 C14 110.25(18) no
C31 C39 C48 120.0(2) no
O8 C47 C62 108.1(2) no
C14 C48 C39 121.1(2) no
C26 C57 C31 120.0(2) no
C14 C26 H26 119 no
C57 C26 H26 119 no
C14 C34 H34 108 no
C32 C34 H34 108 no
N3 C34 H34 108 no
C31 C39 H39 120 no
C48 C39 H39 120 no
O8 C47 H47A 110 no
H47A C47 H47B 108 no
C62 C47 H47A 110 no
C62 C47 H47B 110 no
O8 C47 H47B 110 no
C14 C48 H48 119 no
C39 C48 H48 119 no
H55A C55 H55C 109 no
H55A C55 H55B 109 no
C23 C55 H55A 109 no
C23 C55 H55B 109 no
H55B C55 H55C 109 no
C23 C55 H55C 109 no
C26 C57 H57 120 no
C31 C57 H57 120 no
C47 C62 H62A 109 no
C47 C62 H62B 109 no
H62A C62 H62C 109 no
H62A C62 H62B 109 no
H62B C62 H62C 109 no
C47 C62 H62C 109 no
C42 C22 C54 119.7(3) no
C52 C25 C54 119.9(2) no
C49 C25 C52 122.4(2) no
C49 C25 C54 117.6(2) no
N6 C33 C37 118.7(2) no
C37 C33 C56 129.0(2) no
N6 C33 C56 112.3(2) no
C33 C37 C52 120.4(2) no
C33 C37 C53 122.1(2) no
C52 C37 C53 117.3(2) no
O10 C38 N5 123.8(2) no
N5 C38 N6 115.6(2) no
O10 C38 N6 120.6(2) no
O9 C42 C22 118.0(2) no
O9 C42 C44 122.1(3) no
C22 C42 C44 119.9(2) no
C42 C44 C49 119.8(2) no
C25 C49 C44 121.5(2) no
N5 C52 C37 109.2(2) no
N5 C52 C25 110.05(19) no
C25 C52 C37 112.7(2) no
O11 C53 O12 121.8(2) no
O11 C53 C37 126.9(3) no
O12 C53 C37 111.3(2) no
C22 C54 C25 121.5(2) no
O12 C60 C61 108.6(2) no
C42 C22 H22 120 no
C54 C22 H22 120 no
C42 C44 H44 120 no
C49 C44 H44 120 no
C25 C49 H49 119 no
C44 C49 H49 119 no
C37 C52 H52 108 no
N5 C52 H52 108 no
C25 C52 H52 108 no
C22 C54 H54 119 no
C25 C54 H54 119 no
C33 C56 H56A 109 no
C33 C56 H56B 109 no
H56B C56 H56C 109 no
H56A C56 H56C 109 no
C33 C56 H56C 109 no
H56A C56 H56B 109 no
O12 C60 H60A 110 no
O12 C60 H60B 110 no
C61 C60 H60A 110 no
C61 C60 H60B 110 no
H60A C60 H60B 108 no
C60 C61 H61C 109 no
H61A C61 H61C 110 no
H61B C61 H61C 109 no
H61A C61 H61B 109 no
C60 C61 H61A 109 no
C60 C61 H61B 109 no

loop_
_geom_bond_atom_site_label_1
_geom_bond_atom_site_label_2
_geom_bond_distance
_geom_bond_publ_flag
O1 C35 1.371(3) no
O2 C29 1.243(3) no
O3 C41 1.208(3) no
O4 C41 1.339(3) no
O4 C58 1.456(3) no
O1 H1 0.82 no
O5 C31 1.370(3) no
O6 C8 1.240(3) no
O7 C17 1.212(3) no
O8 C17 1.349(3) no
O8 C47 1.450(3) no
O5 H5 0.82 no
O9 C42 1.370(3) no
O10 C38 1.242(3) no
O11 C53 1.212(3) no
O12 C60 1.445(3) no
O12 C53 1.340(4) no
O9 H9A 0.82 no
O13 H13A 0.89(3) no
O13 H13B 0.86(3) no
O14 H14A 0.93(4) no
O14 H14B 0.86(3) no
N1 C29 1.330(3) no
N1 C9 1.473(3) no
N2 C29 1.364(3) no
N2 C30 1.383(3) no
N1 H11 0.86 no
N2 H2 0.86 no
O15 H15B 0.88(3) no
O15 H15A 1.03(4) no
N3 C34 1.471(3) no
N3 C8 1.327(3) no
N4 C23 1.388(3) no
N4 C8 1.360(3) no
N3 H3 0.86 no
N4 H4 0.86 no
N5 C52 1.472(3) no
N5 C38 1.327(3) no
N6 C38 1.367(3) no
N6 C33 1.396(3) no
N5 H511 0.86 no
N6 H6 0.86 no
C9 C24 1.511(3) no
C9 C18 1.525(3) no
C18 C27 1.383(4) no
C18 C43 1.386(4) no
C24 C30 1.351(4) no
C24 C41 1.464(3) no
C27 C36 1.376(4) no
C30 C59 1.492(3) no
C35 C36 1.384(4) no
C35 C51 1.369(4) no
C43 C51 1.382(4) no
C58 C63 1.451(5) no
C9 H9 0.98 no
C27 H27 0.93 no
C36 H36 0.93 no
C43 H43 0.93 no
C51 H51 0.93 no
C58 H58B 0.97 no
C58 H58A 0.97 no
C59 H59A 0.96 no
C59 H59C 0.96 no
C59 H59B 0.96 no
C63 H63B 0.96 no
C63 H63C 0.96 no
C63 H63A 0.96 no
C14 C34 1.527(3) no
C14 C26 1.385(3) no
C14 C48 1.382(3) no
C17 C32 1.463(3) no
C23 C55 1.491(3) no
C23 C32 1.345(4) no
C26 C57 1.371(4) no
C31 C57 1.376(4) no
C31 C39 1.377(4) no
C32 C34 1.514(3) no
C39 C48 1.381(4) no
C47 C62 1.493(4) no
C26 H26 0.93 no
C34 H34 0.98 no
C39 H39 0.93 no
C47 H47B 0.97 no
C47 H47A 0.97 no
C48 H48 0.93 no
C55 H55C 0.96 no
C55 H55A 0.96 no
C55 H55B 0.96 no
C57 H57 0.93 no
C62 H62C 0.96 no
C62 H62B 0.96 no
C62 H62A 0.96 no
C22 C54 1.384(4) no
C22 C42 1.371(4) no
C25 C54 1.384(4) no
C25 C52 1.524(3) no
C25 C49 1.380(4) no
C33 C56 1.491(4) no
C33 C37 1.337(4) no
C37 C53 1.464(3) no
C37 C52 1.517(3) no
C42 C44 1.379(4) no
C44 C49 1.378(4) no
C60 C61 1.491(4) no
C22 H22 0.93 no
C44 H44 0.93 no
C49 H49 0.93 no
C52 H52 0.98 no
C54 H54 0.93 no
C56 H56A 0.96 no
C56 H56B 0.96 no
C56 H56C 0.96 no
C60 H60A 0.97 no
C60 H60B 0.97 no
C61 H61C 0.96 no
C61 H61A 0.96 no
C61 H61B 0.96 no

loop_
_geom_contact_atom_site_label_1
_geom_contact_atom_site_label_2
_geom_contact_distance
_geom_contact_site_symmetry_2
_geom_contact_publ_flag
O1 O14 2.657(3) . no
O2 C8 3.313(3) 4_555 no
O2 O13 2.834(3) . no
O2 O9 3.225(3) 2_655 no
O2 N2 2.882(3) 3_666 no
O3 C59 2.834(3) . no
O3 O13 2.789(3) 1_455 no
O4 C18 3.068(3) . no
O5 O13 2.633(3) . no
O5 N1 32(3) . no
O6 N6 2.862(3) 4_554 no
O6 O15 2.747(3) . no
O6 C29 3.325(3) 4_554 no
O7 C55 2.858(3) . no
O7 O15 2.809(3) 1_655 no
O8 C14 3.158(3) . no
O9 N3 3.079(3) . no
O9 O2 3.225(3) 2_645 no
O9 O15 2.627(3) . no
O10 O14 2.752(3) 2_645 no
O10 N4 2.854(3) 4_555 no
O11 O14 2.856(3) 2_545 no
O11 C56 2.890(3) . no
O12 C25 3.108(3) . no
O13 O5 2.633(3) . no
O13 O3 2.789(3) 1_655 no
O13 O2 2.834(3) . no
O14 O11 2.856(3) 2_555 no
O14 C60 3.273(3) 2_555 no
O14 O10 2.752(3) 2_655 no
O14 O1 2.657(3) . no
O15 C42 3.395(4) . no
O15 O9 2.627(3) . no
O15 C47 3.392(4) 1_455 no
O15 C44 3.378(4) . no
O15 O6 2.747(3) . no
O15 O7 2.809(3) 1_455 no
O1 H511 2.47 2_655 no
O1 H56A 2.80 4_554 no
O2 H13B 2.02(3) . no
O2 H2 2.05 3_666 no
O2 H59B 2.83 3_666 no
O3 H13A 1.91(3) 1_455 no
O3 H58B 2.57 . no
O3 H58A 2.67 . no
O3 H59A 2.25 . no
O4 H9 2.39 . no
O5 H11 2.14 . no
O5 H13B 2.91(4) . no
O5 H55B 2.70 4_555 no
O6 H15A 1.78(4) . no
O6 H6 2.05 4_554 no
O7 H15B 1.93(3) 1_655 no
O7 H55C 2.22 . no
O7 H47A 2.55 . no
O7 H47B 2.68 . no
O8 H34 2.38 . no
O9 H3 2.25 . no
O10 H4 1.99 4_555 no
O10 H14A 1.88(4) 2_645 no
O11 H60B 2.58 . no
O11 H14B 2.02(3) 2_545 no
O11 H60A 2.64 . no
O11 H56C 2.18 . no
O12 H52 2.35 . no
O13 H58B 2.89 1_655 no
O13 H5 1.82 . no
O13 H39 2.82 . no
O14 H60A 2.91 2_555 no
O14 H36 2.85 . no
O14 H1 1.84 . no
O14 H60B 2.75 2_555 no
O15 H59C 2.89 4_554 no
O15 H47A 2.75 1_455 no
O15 H9A 1.81 . no
O15 H44 2.76 . no
N1 O5 32(3) . no
N2 O2 2.882(3) 3_666 no
N3 O9 3.079(3) . no
N4 O10 2.854(3) 4_554 no
N6 O6 2.862(3) 4_555 no
C8 O2 3.313(3) 4_554 no
C8 C29 3.432(4) 4_554 no
C14 O8 3.158(3) . no
C17 C48 3.574(3) . no
C18 O4 3.068(3) . no
C23 C48 3.466(3) . no
C25 O12 3.108(3) . no
C26 C36 3.525(4) 2_645 no
C26 C42 3.594(3) . no
C27 C30 3.593(4) . no
C27 C41 3.492(4) . no
C29 O6 3.325(3) 4_555 no
C29 C8 3.432(4) 4_555 no
C30 C27 3.593(4) . no
C33 C49 3.475(4) . no
C35 C54 3.527(3) 2_655 no
C36 C26 3.525(4) 2_655 no
C39 C58 3.556(3) 1_655 no
C41 C27 3.492(4) . no
C42 O15 3.395(4) . no
C42 C26 3.594(3) . no
C44 O15 3.378(4) . no
C47 O15 3.392(4) 1_655 no
C48 C23 3.466(3) . no
C48 C17 3.574(3) . no
C49 C33 3.475(4) . no
C49 C53 3.565(4) . no
C53 C49 3.565(4) . no
C54 C35 3.527(3) 2_645 no
C55 O7 2.858(3) . no
C56 O11 2.890(3) . no
C58 C39 3.556(3) 1_455 no
C59 O3 2.834(3) . no
C60 O14 3.273(3) 2_545 no
C8 H15A 2.75(4) . no
C8 H6 2.93 4_554 no
C17 H15B 2.98(3) 1_655 no
C17 H55C 2.70 . no
C22 H39 3.04 2_645 no
C23 H48 2.86 . no
C24 H27 2.64 . no
C24 H56B 3.08 . no
C26 H36 2.97 2_645 no
C27 H62C 3.03 2_655 no
C27 H26 3.03 2_655 no
C29 H2 2.94 3_666 no
C29 H13B 2.93(3) . no
C30 H27 3.01 . no
C31 H43 3.07 . no
C31 H11 3.03 . no
C32 H48 2.64 . no
C33 H49 2.87 . no
C35 H61B 3.09 2_555 no
C35 H54 3.04 2_655 no
C36 H26 2.88 2_655 no
C36 H60B 3.07 2_555 no
C37 H49 2.64 . no
C38 H4 2.88 4_555 no
C38 H14A 2.79(4) 2_645 no
C38 H511 3.03 3_656 no
C39 H58B 2.91 1_655 no
C39 H63B 3.03 1_655 no
C41 H59A 2.74 . no
C41 H13A 2.96(3) 1_455 no
C41 H62C 3.04 2_655 no
C41 H56B 2.97 . no
C42 H62B 3.09 1_455 no
C42 H26 3.01 . no
C43 H44 3.07 . no
C44 H47A 2.97 1_455 no
C44 H43 3.08 . no
C47 H15B 2.96(3) 1_655 no
C49 H63C 3.04 . no
C51 H54 3.00 2_655 no
C53 H14B 3.06(3) 2_545 no
C53 H56C 2.67 . no
C54 H39 3.09 2_645 no
C56 H60A 3.06 3_556 no
C56 H15A 3.08(4) 4_555 no
C58 H13A 3.04(3) 1_455 no
C60 H14B 2.96(4) 2_545 no
H1 H14A 2.36 . no
H1 H36 2.30 . no
H1 H511 2.43 2_655 no
H1 H14B 2.52 . no
H1 O14 1.84 . no
H2 O2 2.05 3_666 no
H2 H59B 2.17 . no
H2 C29 2.94 3_666 no
H3 O9 2.25 . no
H3 H9A 2.33 . no
H4 O10 1.99 4_554 no
H4 H55B 2.32 . no
H4 C38 2.88 4_554 no
H5 H13B 2.17 . no
H5 H13A 2.30 . no
H5 O13 1.82 . no
H5 H39 2.32 . no
H5 H11 2.26 . no
H6 O6 2.05 4_555 no
H6 H56B 2.30 . no
H6 C8 2.93 4_555 no
H9 O4 2.39 . no
H9 H43 2.43 . no
H9A H44 2.33 . no
H9A H15A 2.30 . no
H9A H15B 2.41 . no
H9A H3 2.33 . no
H9A O15 1.81 . no
H11 C31 3.03 . no
H11 H5 2.26 . no
H11 O5 2.14 . no
H13A O3 1.91(3) 1_655 no
H13A H5 2.30 . no
H13A C58 3.04(3) 1_655 no
H13A C41 2.96(3) 1_655 no
H13A H58B 2.51 1_655 no
H13B O5 2.91(4) . no
H13B H5 2.17 . no
H13B O2 2.02(3) . no
H13B H59B 2.49 3_666 no
H13B C29 2.93(3) . no
H14A C38 2.79(4) 2_655 no
H14A O10 1.88(4) 2_655 no
H14A H1 2.36 . no
H14B H1 2.52 . no
H14B C60 2.96(4) 2_555 no
H14B C53 3.06(3) 2_555 no
H14B O11 2.02(3) 2_555 no
H14B H60B 2.52 2_555 no
H15A C8 2.75(4) . no
H15A C56 3.08(4) 4_554 no
H15A H9A 2.30 . no
H15A O6 1.78(4) . no
H15A H56B 2.59 4_554 no
H15B O7 1.93(3) 1_455 no
H15B C17 2.98(3) 1_455 no
H15B C47 2.96(3) 1_455 no
H15B H9A 2.41 . no
H15B H47A 2.42 1_455 no
H26 C42 3.01 . no
H26 C36 2.88 2_645 no
H26 H34 2.42 . no
H26 C27 3.03 2_645 no
H26 H36 2.54 2_645 no
H27 H62C 2.55 2_655 no
H27 C24 2.64 . no
H27 C30 3.01 . no
H34 H26 2.42 . no
H34 O8 2.38 . no
H36 O14 2.85 . no
H36 H26 2.54 2_655 no
H36 H1 2.30 . no
H36 C26 2.97 2_655 no
H39 C54 3.09 2_655 no
H39 O13 2.82 . no
H39 C22 3.04 2_655 no
H39 H5 2.32 . no
H43 H44 2.58 . no
H43 H9 2.43 . no
H43 C44 3.08 . no
H43 C31 3.07 . no
H44 C43 3.07 . no
H44 O15 2.76 . no
H44 H9A 2.33 . no
H44 H43 2.58 . no
H47A H15B 2.42 1_655 no
H47A C44 2.97 1_655 no
H47A O7 2.55 . no
H47A O15 2.75 1_655 no
H47B O7 2.68 . no
H47B H59C 2.50 4_654 no
H48 C32 2.64 . no
H48 C23 2.86 . no
H49 H63C 2.59 . no
H49 C37 2.64 . no
H49 C33 2.87 . no
H52 H54 2.41 . no
H52 O12 2.35 . no
H54 C35 3.04 2_645 no
H54 C51 3.00 2_645 no
H54 H52 2.41 . no
H55A H61A 2.55 2_655 no
H55B O5 2.70 4_554 no
H55B H4 2.32 . no
H55C C17 2.70 . no
H55C O7 2.22 . no
H56A O1 2.80 4_555 no
H56A H60A 2.53 3_556 no
H56B C24 3.08 . no
H56B H6 2.30 . no
H56B C41 2.97 . no
H56B H15A 2.59 4_555 no
H56C C53 2.67 . no
H56C O11 2.18 . no
H58A O3 2.67 . no
H58B H13A 2.51 1_455 no
H58B O13 2.89 1_455 no
H58B C39 2.91 1_455 no
H58B O3 2.57 . no
H59A C41 2.74 . no
H59A O3 2.25 . no
H59B H2 2.17 . no
H59B H13B 2.49 3_666 no
H59B O2 2.83 3_666 no
H59C O15 2.89 4_555 no
H59C H47B 2.50 4_455 no
H60A O14 2.91 2_545 no
H60A O11 2.64 . no
H60A H56A 2.53 3_556 no
H60A C56 3.06 3_556 no
H60B O14 2.75 2_545 no
H60B C36 3.07 2_545 no
H60B O11 2.58 . no
H60B H14B 2.52 2_545 no
H61A H55A 2.55 2_645 no
H61B C35 3.09 2_545 no
H62B C42 3.09 1_655 no
H62C C27 3.03 2_645 no
H62C H27 2.55 2_645 no
H62C C41 3.04 2_645 no
H63B C39 3.03 1_455 no
H63C C49 3.04 . no
H63C H49 2.59 . no
H511 C38 3.03 3_656 no
H511 O1 2.47 2_645 no
H511 H1 2.43 2_645 no

loop_
_geom_hbond_atom_site_label_D
_geom_hbond_atom_site_label_H
_geom_hbond_atom_site_label_A
_geom_hbond_site_symmetry_A
_geom_hbond_distance_DH
_geom_hbond_distance_HA
_geom_hbond_distance_DA
_geom_hbond_angle_DHA
_geom_hbond_publ_flag
N1 H11 O5 . 0.86 2.14 3.002(3) 176 yes
N2 H2 O2 3_666 0.86 2.05 2.882(3) 162 yes
N3 H3 O9 . 0.86 2.25 3.079(3) 161 yes
N4 H4 O10 4_554 0.86 1.99 2.854(3) 177 yes
N5 H511 O1 2_645 0.86 2.47 3.278(3) 158 yes
N6 H6 O6 4_555 0.86 2.05 2.862(3) 157 yes
O1 H1 O14 . 0.82 1.84 2.657(3) 171 yes
O5 H5 O13 . 0.82 1.82 2.633(3) 172 yes
O9 H9A O15 . 0.82 1.81 2.627(3) 174 yes
O13 H13A O3 1_655 0.89(3) 1.91(3) 2.789(3) 172(3) yes
O13 H13B O2 . 0.86(3) 2.02(3) 2.834(3) 158(3) yes
O14 H14A O10 2_655 0.93(4) 1.88(4) 2.752(3) 156(4) yes
O14 H14B O11 2_555 0.86(3) 2.02(3) 2.856(3) 164(3) yes
O15 H15A O6 . 1.03(4) 1.78(4) 2.747(3) 155(3) yes
O15 H15B O7 1_455 0.88(3) 1.93(3) 2.809(3) 173(3) yes

loop_
_geom_torsion_atom_site_label_1
_geom_torsion_atom_site_label_2
_geom_torsion_atom_site_label_3
_geom_torsion_atom_site_label_4
_geom_torsion
_geom_torsion_publ_flag
C58 O4 C41 O3 5.0(4) no
C58 O4 C41 C24 -175.9(2) no
C41 O4 C58 C63 173.1(2) no
C47 O8 C17 O7 2.6(4) no
C47 O8 C17 C32 -177.5(2) no
C17 O8 C47 C62 173.3(2) no
C60 O12 C53 O11 3.7(4) no
C60 O12 C53 C37 -174.8(2) no
C53 O12 C60 C61 175.9(2) no
C29 N1 C9 C18 104.2(3) no
C9 N1 C29 O2 -173.0(2) no
C29 N1 C9 C24 -21.8(3) no
C9 N1 C29 N2 8.1(4) no
C29 N2 C30 C59 165.2(2) no
C30 N2 C29 N1 11.2(3) no
C29 N2 C30 C24 -13.1(4) no
C30 N2 C29 O2 -167.8(2) no
C8 N3 C34 C32 -31.1(3) no
C34 N3 C8 O6 -166.1(2) no
C34 N3 C8 N4 15.6(3) no
C8 N3 C34 C14 93.8(3) no
C23 N4 C8 N3 9.5(3) no
C8 N4 C23 C32 -14.6(4) no
C8 N4 C23 C55 165.5(2) no
C23 N4 C8 O6 -168.8(2) no
C38 N5 C52 C37 -28.1(3) no
C38 N5 C52 C25 96.2(3) no
C52 N5 C38 O10 -168.4(2) no
C52 N5 C38 N6 12.9(3) no
C38 N6 C33 C56 165.4(2) no
C33 N6 C38 O10 -168.1(2) no
C33 N6 C38 N5 10.7(3) no
C38 N6 C33 C37 -14.9(4) no
N1 C9 C24 C41 -165.2(2) no
C18 C9 C24 C30 -105.1(3) no
C18 C9 C24 C41 70.9(3) no
C24 C9 C18 C27 28.6(3) no
N1 C9 C18 C27 -94.6(3) no
N1 C9 C18 C43 85.2(3) no
C24 C9 C18 C43 -151.6(2) no
N1 C9 C24 C30 18.8(3) no
C9 C18 C27 C36 179.5(2) no
C9 C18 C43 C51 -179.3(2) no
C43 C18 C27 C36 -0.3(3) no
C27 C18 C43 C51 0.5(3) no
C9 C24 C41 O3 -172.6(3) no
C9 C24 C41 O4 8.3(3) no
C41 C24 C30 N2 -179.6(2) no
C41 C24 C30 C59 2.3(4) no
C9 C24 C30 C59 178.2(2) no
C9 C24 C30 N2 -3.8(4) no
C30 C24 C41 O4 -175.7(2) no
C30 C24 C41 O3 3.4(4) no
C18 C27 C36 C35 0.2(4) no
O1 C35 C51 C43 179.3(2) no
O1 C35 C36 C27 -179.1(2) no
C36 C35 C51 C43 0.6(4) no
C51 C35 C36 C27 -0.4(4) no
C18 C43 C51 C35 -0.7(4) no
C48 C14 C26 C57 -1.7(3) no
C34 C14 C26 C57 -179.5(2) no
C26 C14 C48 C39 1.5(3) no
C34 C14 C48 C39 179.3(2) no
C26 C14 C34 N3 85.8(3) no
C26 C14 C34 C32 -151.9(2) no
C48 C14 C34 N3 -92.0(3) no
C48 C14 C34 C32 30.4(3) no
O7 C17 C32 C34 -172.9(3) no
O8 C17 C32 C23 -178.5(2) no
O7 C17 C32 C23 1.4(4) no
O8 C17 C32 C34 7.2(3) no
C55 C23 C32 C17 1.0(4) no
N4 C23 C32 C17 -178.9(2) no
N4 C23 C32 C34 -4.7(4) no
C55 C23 C32 C34 175.2(2) no
C14 C26 C57 C31 0.1(4) no
O5 C31 C39 C48 179.4(2) no
C39 C31 C57 C26 1.7(4) no
C57 C31 C39 C48 -1.9(3) no
O5 C31 C57 C26 -179.6(2) no
C17 C32 C34 C14 75.7(3) no
C23 C32 C34 N3 24.4(3) no
C23 C32 C34 C14 -98.7(3) no
C17 C32 C34 N3 -161.2(2) no
C31 C39 C48 C14 0.3(3) no
C54 C22 C42 O9 -179.5(2) no
C54 C22 C42 C44 2.0(4) no
C42 C22 C54 C25 -1.8(4) no
C52 C25 C49 C44 178.3(2) no
C54 C25 C49 C44 0.6(3) no
C49 C25 C52 N5 -90.3(3) no
C49 C25 C52 C37 31.9(3) no
C54 C25 C52 N5 87.3(3) no
C54 C25 C52 C37 -150.5(2) no
C49 C25 C54 C22 0.5(3) no
C52 C25 C54 C22 -177.3(2) no
N6 C33 C37 C52 -3.9(4) no
N6 C33 C37 C53 -179.2(2) no
C56 C33 C37 C52 175.8(2) no
C56 C33 C37 C53 0.5(4) no
C33 C37 C52 N5 22.4(3) no
C33 C37 C52 C25 -100.2(3) no
C53 C37 C52 N5 -162.1(2) no
C53 C37 C52 C25 75.3(3) no
C33 C37 C53 O11 3.9(4) no
C33 C37 C53 O12 -177.6(2) no
C52 C37 C53 O11 -171.5(3) no
C52 C37 C53 O12 6.9(3) no
O9 C42 C44 C49 -179.5(2) no
C22 C42 C44 C49 -1.0(4) no
C42 C44 C49 C25 -0.3(4) no
